data_7001507
loop_
_publ_author_name
'Bender, Robert'
'Okio, Coco'
'Welter, Richard'
'Braunstein, Pierre'

_publ_section_title
;
 Di- and trinuclear phosphido-bridged platinum complexes. Crystal
 structures of [Pt{CH2=CHC(O)OMe}(PPh3)2],
 trans-[Pt2(\m-PPh2)2I2(PPh3)2] and
 cis,cis,cis-[Pt3(\m-I)2(\m-PPh2)2Cl0.5I1.5(PPh3)2]
;
_journal_issue 25
_journal_name_full 'Dalton Transactions'
_journal_page_first 4901
_journal_page_last 4907
_journal_paper_doi 10.1039/b901563a
_journal_year 2009
_chemical_formula_moiety 'C60 H50 I2 P4 Pt2'
_chemical_formula_sum 'C60 H50 I2 P4 Pt2'
_chemical_formula_weight 1538.86
_chemical_name_systematic
;
?
;
_space_group_IT_number 15
_symmetry_cell_setting monoclinic
_symmetry_space_group_name_Hall '-C 2yc'
_symmetry_space_group_name_H-M 'C 1 2/c 1'
_atom_sites_solution_hydrogens geom
_atom_sites_solution_primary direct
_atom_sites_solution_secondary difmap
_audit_creation_method SHELXL-97
_cell_angle_alpha 90.00
_cell_angle_beta 111.15(5)
_cell_angle_gamma 90.00
_cell_formula_units_Z 4
_cell_length_a 17.684(5)
_cell_length_b 18.541(5)
_cell_length_c 17.775(5)
_cell_measurement_reflns_used 11766
_cell_measurement_temperature 173(2)
_cell_measurement_theta_max 30.034
_cell_measurement_theta_min 0.998
_cell_volume 5435(3)
_computing_cell_refinement 'Denzo (Nonius B.V., 1998)'
_computing_data_collection 'Collect (Nonius B.V., 1998)'
_computing_data_reduction 'Denzo (Nonius B.V., 1998)'
_computing_molecular_graphics 'PLATON 98 (Spek, 1998)'
_computing_publication_material 'SHELXL-97 (Sheldrick, 1997)'
_computing_structure_refinement 'SHELXL-97 (Sheldrick, 1997)'
_computing_structure_solution 'SHELXS-97 (Sheldrick, 1997)'
_diffrn_ambient_temperature 173(2)
_diffrn_measured_fraction_theta_full 0.998
_diffrn_measured_fraction_theta_max 0.998
_diffrn_measurement_device_type KappaCCD
_diffrn_measurement_method '\p scans'
_diffrn_radiation_monochromator graphite
_diffrn_radiation_source 'fine-focus sealed tube'
_diffrn_radiation_type MoK\a
_diffrn_radiation_wavelength 0.71070
_diffrn_reflns_av_R_equivalents 0.0532
_diffrn_reflns_av_sigmaI/netI 0.0751
_diffrn_reflns_limit_h_max 23
_diffrn_reflns_limit_h_min -24
_diffrn_reflns_limit_k_max 23
_diffrn_reflns_limit_k_min -26
_diffrn_reflns_limit_l_max 24
_diffrn_reflns_limit_l_min -24
_diffrn_reflns_number 22342
_diffrn_reflns_theta_full 30.01
_diffrn_reflns_theta_max 30.01
_diffrn_reflns_theta_min 1.65
_exptl_absorpt_coefficient_mu 6.433
_exptl_absorpt_correction_type none
_exptl_crystal_colour red
_exptl_crystal_density_diffrn 1.880
_exptl_crystal_density_method 'not measured'
_exptl_crystal_description prism
_exptl_crystal_F_000 2928
_exptl_crystal_size_max 0.04
_exptl_crystal_size_mid 0.06
_exptl_crystal_size_min 0.08
_refine_diff_density_max 1.023
_refine_diff_density_min -2.938
_refine_diff_density_rms 0.478
_refine_ls_extinction_method none
_refine_ls_goodness_of_fit_ref 1.185
_refine_ls_hydrogen_treatment constr
_refine_ls_matrix_type full
_refine_ls_number_parameters 307
_refine_ls_number_reflns 7915
_refine_ls_number_restraints 0
_refine_ls_restrained_S_all 1.185
_refine_ls_R_factor_all 0.0700
_refine_ls_R_factor_gt 0.0462
_refine_ls_shift/su_max 0.002
_refine_ls_shift/su_mean 0.000
_refine_ls_structure_factor_coef Fsqd
_refine_ls_weighting_details 'calc w=1/[\s^2^(Fo^2^)+(0.0522P)^2^+0.0000P] where P=(Fo^2^+2Fc^2^)/3'
_refine_ls_weighting_scheme calc
_refine_ls_wR_factor_gt 0.0925
_refine_ls_wR_factor_ref 0.1187
_reflns_number_gt 6526
_reflns_number_total 7915
_reflns_threshold_expression >2sigma(I)
_cod_data_source_file b901563a.txt
_cod_data_source_block pt2i2
_cod_original_sg_symbol_H-M 'C 2/c'
_cod_database_code 7001507

loop_
_symmetry_equiv_pos_as_xyz
'x, y, z'
'-x, y, -z+1/2'
'x+1/2, y+1/2, z'
'-x+1/2, y+1/2, -z+1/2'
'-x, -y, -z'
'x, -y, z-1/2'
'-x+1/2, -y+1/2, -z'
'x+1/2, -y+1/2, z-1/2'

loop_
_atom_site_label
_atom_site_type_symbol
_atom_site_fract_x
_atom_site_fract_y
_atom_site_fract_z
_atom_site_U_iso_or_equiv
_atom_site_adp_type
_atom_site_occupancy
_atom_site_symmetry_multiplicity
_atom_site_calc_flag
_atom_site_refinement_flags
_atom_site_disorder_assembly
_atom_site_disorder_group
Pt Pt 0.512839(12) 0.223162(10) 0.153900(12) 0.01644(8) Uani 1 1 d . . .
I I 0.40638(2) 0.18846(2) 0.00976(2) 0.02672(11) Uani 1 1 d . . .
P1 P 0.41534(9) 0.23568(7) 0.21224(9) 0.0183(3) Uani 1 1 d . . .
P2 P 0.61679(10) 0.23118(8) 0.10222(9) 0.0206(3) Uani 1 1 d . . .
C1 C 0.3737(3) 0.3259(3) 0.1875(3) 0.0216(12) Uani 1 1 d . . .
C2 C 0.3210(4) 0.3455(3) 0.1110(4) 0.0277(13) Uani 1 1 d . . .
H2 H 0.3080 0.3115 0.0682 0.033 Uiso 1 1 calc . . .
C3 C 0.2876(4) 0.4135(3) 0.0967(4) 0.0370(16) Uani 1 1 d . . .
H3 H 0.2494 0.4254 0.0450 0.044 Uiso 1 1 calc . . .
C4 C 0.3093(4) 0.4640(3) 0.1572(5) 0.0377(16) Uani 1 1 d . . .
H4 H 0.2853 0.5106 0.1475 0.045 Uiso 1 1 calc . . .
C5 C 0.3656(4) 0.4475(4) 0.2318(4) 0.0377(16) Uani 1 1 d . . .
H5 H 0.3820 0.4835 0.2726 0.045 Uiso 1 1 calc . . .
C6 C 0.3983(4) 0.3794(3) 0.2477(4) 0.0277(13) Uani 1 1 d . . .
H6 H 0.4375 0.3684 0.2992 0.033 Uiso 1 1 calc . . .
C7 C 0.3355(3) 0.1678(3) 0.1804(3) 0.0215(11) Uani 1 1 d . . .
C8 C 0.3587(4) 0.0978(3) 0.2108(4) 0.0298(14) Uani 1 1 d . . .
H8 H 0.4129 0.0890 0.2459 0.036 Uiso 1 1 calc . . .
C9 C 0.3032(5) 0.0421(3) 0.1901(4) 0.0387(17) Uani 1 1 d . . .
H9 H 0.3189 -0.0048 0.2115 0.046 Uiso 1 1 calc . . .
C10 C 0.2238(4) 0.0551(4) 0.1375(4) 0.0405(17) Uani 1 1 d . . .
H10 H 0.1856 0.0168 0.1217 0.049 Uiso 1 1 calc . . .
C11 C 0.2017(4) 0.1231(4) 0.1090(4) 0.0436(18) Uani 1 1 d . . .
H11 H 0.1475 0.1319 0.0739 0.052 Uiso 1 1 calc . . .
C12 C 0.2563(4) 0.1795(4) 0.1302(4) 0.0351(15) Uani 1 1 d . . .
H12 H 0.2393 0.2266 0.1101 0.042 Uiso 1 1 calc . . .
C13 C 0.7235(4) 0.2340(3) 0.1698(4) 0.0246(13) Uani 1 1 d . . .
C14 C 0.7750(4) 0.1756(4) 0.1779(5) 0.0391(16) Uani 1 1 d . . .
H14 H 0.7550 0.1327 0.1482 0.047 Uiso 1 1 calc . . .
C15 C 0.8560(5) 0.1795(5) 0.2292(5) 0.055(2) Uani 1 1 d . . .
H15 H 0.8907 0.1394 0.2335 0.066 Uiso 1 1 calc . . .
C16 C 0.8860(5) 0.2400(5) 0.2734(5) 0.051(2) Uani 1 1 d . . .
H16 H 0.9411 0.2420 0.3086 0.062 Uiso 1 1 calc . . .
C17 C 0.8357(5) 0.2978(4) 0.2663(4) 0.0408(17) Uani 1 1 d . . .
H17 H 0.8562 0.3398 0.2975 0.049 Uiso 1 1 calc . . .
C18 C 0.7548(4) 0.2961(4) 0.2140(4) 0.0311(14) Uani 1 1 d . . .
H18 H 0.7213 0.3372 0.2087 0.037 Uiso 1 1 calc . . .
C19 C 0.6073(4) 0.3147(3) 0.0434(4) 0.0242(12) Uani 1 1 d . . .
C20 C 0.6735(4) 0.3411(4) 0.0264(4) 0.0324(14) Uani 1 1 d . . .
H20 H 0.7235 0.3156 0.0447 0.039 Uiso 1 1 calc . . .
C21 C 0.6662(4) 0.4040(4) -0.0170(4) 0.0406(17) Uani 1 1 d . . .
H21 H 0.7115 0.4220 -0.0279 0.049 Uiso 1 1 calc . . .
C22 C 0.5938(4) 0.4409(4) -0.0447(4) 0.0419(17) Uani 1 1 d . . .
H22 H 0.5889 0.4841 -0.0748 0.050 Uiso 1 1 calc . . .
C23 C 0.5288(4) 0.4145(4) -0.0281(5) 0.0439(18) Uani 1 1 d . . .
H23 H 0.4785 0.4394 -0.0477 0.053 Uiso 1 1 calc . . .
C24 C 0.5359(4) 0.3519(4) 0.0171(4) 0.0355(15) Uani 1 1 d . . .
H24 H 0.4911 0.3351 0.0297 0.043 Uiso 1 1 calc . . .
C25 C 0.6126(3) 0.1575(3) 0.0333(4) 0.0253(13) Uani 1 1 d . . .
C26 C 0.6108(4) 0.1672(4) -0.0442(4) 0.0359(15) Uani 1 1 d . . .
H26 H 0.6157 0.2142 -0.0631 0.043 Uiso 1 1 calc . . .
C27 C 0.6018(5) 0.1077(5) -0.0946(5) 0.053(2) Uani 1 1 d . . .
H27 H 0.6000 0.1143 -0.1483 0.064 Uiso 1 1 calc . . .
C28 C 0.5954(5) 0.0395(4) -0.0670(5) 0.053(2) Uani 1 1 d . . .
H28 H 0.5888 -0.0007 -0.1020 0.064 Uiso 1 1 calc . . .
C29 C 0.5984(4) 0.0287(4) 0.0102(5) 0.0394(17) Uani 1 1 d . . .
H29 H 0.5953 -0.0186 0.0295 0.047 Uiso 1 1 calc . . .
C30 C 0.6059(4) 0.0875(4) 0.0591(4) 0.0328(15) Uani 1 1 d . . .
H30 H 0.6067 0.0803 0.1123 0.039 Uiso 1 1 calc . . .

loop_
_atom_site_aniso_label
_atom_site_aniso_U_11
_atom_site_aniso_U_22
_atom_site_aniso_U_33
_atom_site_aniso_U_23
_atom_site_aniso_U_13
_atom_site_aniso_U_12
Pt 0.01510(12) 0.01814(13) 0.01650(11) -0.00097(8) 0.00619(8) -0.00062(8)
I 0.0228(2) 0.0327(2) 0.0210(2) -0.00462(15) 0.00348(16) -0.00230(16)
P1 0.0192(7) 0.0183(7) 0.0191(7) -0.0002(5) 0.0088(6) -0.0002(5)
P2 0.0205(8) 0.0221(8) 0.0214(7) -0.0012(5) 0.0102(6) -0.0003(6)
C1 0.020(3) 0.023(3) 0.024(3) 0.001(2) 0.010(2) 0.002(2)
C2 0.028(3) 0.023(3) 0.032(3) 0.003(2) 0.011(3) 0.002(3)
C3 0.035(4) 0.027(3) 0.047(4) 0.016(3) 0.012(3) 0.004(3)
C4 0.041(4) 0.025(3) 0.052(4) 0.012(3) 0.022(4) 0.012(3)
C5 0.054(5) 0.027(3) 0.037(4) -0.002(3) 0.023(4) 0.001(3)
C6 0.032(3) 0.025(3) 0.026(3) 0.000(2) 0.011(3) -0.002(3)
C7 0.022(3) 0.022(3) 0.023(3) -0.003(2) 0.011(2) -0.004(2)
C8 0.023(3) 0.029(3) 0.034(4) -0.002(3) 0.008(3) -0.003(3)
C9 0.055(5) 0.021(3) 0.052(4) -0.004(3) 0.034(4) -0.008(3)
C10 0.043(4) 0.041(4) 0.040(4) -0.016(3) 0.017(3) -0.027(3)
C11 0.025(3) 0.059(5) 0.041(4) 0.002(4) 0.005(3) -0.019(3)
C12 0.025(3) 0.039(4) 0.037(4) 0.004(3) 0.006(3) -0.004(3)
C13 0.020(3) 0.032(3) 0.025(3) 0.000(2) 0.011(3) 0.000(2)
C14 0.031(4) 0.037(4) 0.042(4) -0.004(3) 0.004(3) 0.004(3)
C15 0.035(4) 0.060(5) 0.061(6) 0.004(4) 0.007(4) 0.013(4)
C16 0.025(4) 0.077(6) 0.042(4) 0.002(4) 0.000(3) -0.003(4)
C17 0.038(4) 0.055(5) 0.030(4) -0.008(3) 0.012(3) -0.010(4)
C18 0.026(3) 0.036(3) 0.033(4) -0.005(3) 0.013(3) -0.004(3)
C19 0.028(3) 0.023(3) 0.024(3) 0.000(2) 0.014(3) -0.001(2)
C20 0.029(3) 0.036(4) 0.038(4) 0.006(3) 0.018(3) -0.001(3)
C21 0.043(4) 0.046(4) 0.041(4) 0.007(3) 0.024(4) -0.007(3)
C22 0.044(4) 0.032(4) 0.046(4) 0.014(3) 0.013(4) -0.006(3)
C23 0.026(4) 0.044(4) 0.059(5) 0.023(4) 0.011(3) 0.008(3)
C24 0.024(3) 0.034(4) 0.049(4) 0.012(3) 0.013(3) -0.004(3)
C25 0.018(3) 0.027(3) 0.034(3) -0.008(3) 0.014(3) -0.001(2)
C26 0.041(4) 0.037(4) 0.035(4) -0.006(3) 0.022(3) -0.007(3)
C27 0.070(6) 0.060(5) 0.046(5) -0.021(4) 0.040(5) -0.013(4)
C28 0.054(5) 0.049(5) 0.067(6) -0.035(4) 0.035(5) -0.010(4)
C29 0.031(4) 0.032(4) 0.059(5) -0.013(3) 0.021(4) -0.004(3)
C30 0.027(3) 0.035(4) 0.038(4) -0.005(3) 0.013(3) 0.000(3)

loop_
_atom_type_symbol
_atom_type_description
_atom_type_scat_dispersion_real
_atom_type_scat_dispersion_imag
_atom_type_scat_source
Pt Pt -1.7033 8.3905 'International Tables Vol C Tables 4.2.6.8 and 6.1.1.4'
P P 0.1023 0.0942 'International Tables Vol C Tables 4.2.6.8 and 6.1.1.4'
C C 0.0033 0.0016 'International Tables Vol C Tables 4.2.6.8 and 6.1.1.4'
H H 0.0000 0.0000 'International Tables Vol C Tables 4.2.6.8 and 6.1.1.4'
I I -0.4742 1.8119 'International Tables Vol C Tables 4.2.6.8 and 6.1.1.4'

loop_
_geom_angle_atom_site_label_1
_geom_angle_atom_site_label_2
_geom_angle_atom_site_label_3
_geom_angle
_geom_angle_site_symmetry_1
_geom_angle_site_symmetry_3
_geom_angle_publ_flag
P1 Pt P1 75.30(7) 2_655 . ?
P1 Pt P2 100.58(7) 2_655 . ?
P1 Pt P2 170.09(5) . . ?
P1 Pt I 166.17(4) 2_655 . ?
P1 Pt I 94.19(5) . . ?
P2 Pt I 91.18(5) . . ?
C1 P1 C7 111.1(3) . . ?
C1 P1 Pt 111.88(19) . 2_655 ?
C7 P1 Pt 109.43(19) . 2_655 ?
C1 P1 Pt 106.59(18) . . ?
C7 P1 Pt 114.16(18) . . ?
Pt P1 Pt 103.49(7) 2_655 . ?
C25 P2 C13 104.1(3) . . ?
C25 P2 C19 106.1(3) . . ?
C13 P2 C19 102.1(3) . . ?
C25 P2 Pt 111.71(19) . . ?
C13 P2 Pt 120.90(19) . . ?
C19 P2 Pt 110.65(19) . . ?
C2 C1 C6 118.3(5) . . ?
C2 C1 P1 123.1(4) . . ?
C6 C1 P1 118.5(4) . . ?
C3 C2 C1 120.7(6) . . ?
C3 C2 H2 119.7 . . ?
C1 C2 H2 119.7 . . ?
C4 C3 C2 120.1(6) . . ?
C4 C3 H3 120.0 . . ?
C2 C3 H3 120.0 . . ?
C3 C4 C5 120.3(6) . . ?
C3 C4 H4 119.9 . . ?
C5 C4 H4 119.9 . . ?
C4 C5 C6 120.5(6) . . ?
C4 C5 H5 119.8 . . ?
C6 C5 H5 119.8 . . ?
C5 C6 C1 119.9(6) . . ?
C5 C6 H6 120.0 . . ?
C1 C6 H6 120.0 . . ?
C12 C7 C8 118.8(5) . . ?
C12 C7 P1 125.7(5) . . ?
C8 C7 P1 115.5(4) . . ?
C9 C8 C7 120.4(6) . . ?
C9 C8 H8 119.8 . . ?
C7 C8 H8 119.8 . . ?
C8 C9 C10 119.6(6) . . ?
C8 C9 H9 120.2 . . ?
C10 C9 H9 120.2 . . ?
C11 C10 C9 119.5(6) . . ?
C11 C10 H10 120.3 . . ?
C9 C10 H10 120.3 . . ?
C10 C11 C12 121.4(7) . . ?
C10 C11 H11 119.3 . . ?
C12 C11 H11 119.3 . . ?
C7 C12 C11 120.2(6) . . ?
C7 C12 H12 119.9 . . ?
C11 C12 H12 119.9 . . ?
C14 C13 C18 118.3(6) . . ?
C14 C13 P2 121.8(5) . . ?
C18 C13 P2 119.9(5) . . ?
C13 C14 C15 120.5(7) . . ?
C13 C14 H14 119.7 . . ?
C15 C14 H14 119.7 . . ?
C16 C15 C14 121.0(7) . . ?
C16 C15 H15 119.5 . . ?
C14 C15 H15 119.5 . . ?
C15 C16 C17 119.0(7) . . ?
C15 C16 H16 120.5 . . ?
C17 C16 H16 120.5 . . ?
C16 C17 C18 121.3(7) . . ?
C16 C17 H17 119.3 . . ?
C18 C17 H17 119.3 . . ?
C13 C18 C17 119.8(6) . . ?
C13 C18 H18 120.1 . . ?
C17 C18 H18 120.1 . . ?
C24 C19 C20 119.5(6) . . ?
C24 C19 P2 120.2(4) . . ?
C20 C19 P2 120.3(5) . . ?
C21 C20 C19 119.9(6) . . ?
C21 C20 H20 120.0 . . ?
C19 C20 H20 120.0 . . ?
C22 C21 C20 120.5(6) . . ?
C22 C21 H21 119.7 . . ?
C20 C21 H21 119.7 . . ?
C23 C22 C21 119.2(6) . . ?
C23 C22 H22 120.4 . . ?
C21 C22 H22 120.4 . . ?
C22 C23 C24 120.8(6) . . ?
C22 C23 H23 119.6 . . ?
C24 C23 H23 119.6 . . ?
C19 C24 C23 119.9(6) . . ?
C19 C24 H24 120.0 . . ?
C23 C24 H24 120.0 . . ?
C26 C25 C30 118.4(6) . . ?
C26 C25 P2 123.8(5) . . ?
C30 C25 P2 117.7(5) . . ?
C25 C26 C27 119.7(6) . . ?
C25 C26 H26 120.1 . . ?
C27 C26 H26 120.1 . . ?
C28 C27 C26 120.2(7) . . ?
C28 C27 H27 119.9 . . ?
C26 C27 H27 119.9 . . ?
C29 C28 C27 120.9(6) . . ?
C29 C28 H28 119.6 . . ?
C27 C28 H28 119.6 . . ?
C28 C29 C30 118.7(7) . . ?
C28 C29 H29 120.7 . . ?
C30 C29 H29 120.7 . . ?
C29 C30 C25 122.1(6) . . ?
C29 C30 H30 119.0 . . ?
C25 C30 H30 119.0 . . ?

loop_
_geom_bond_atom_site_label_1
_geom_bond_atom_site_label_2
_geom_bond_distance
_geom_bond_site_symmetry_2
_geom_bond_publ_flag
Pt P1 2.2688(19) 2_655 ?
Pt P1 2.3221(16) . ?
Pt P2 2.3374(17) . ?
Pt I 2.6536(16) . ?
P1 C1 1.817(6) . ?
P1 C7 1.823(6) . ?
P1 Pt 2.2688(19) 2_655 ?
P2 C25 1.819(6) . ?
P2 C13 1.836(7) . ?
P2 C19 1.842(6) . ?
C1 C2 1.390(8) . ?
C1 C6 1.407(8) . ?
C2 C3 1.377(9) . ?
C2 H2 0.9500 . ?
C3 C4 1.372(10) . ?
C3 H3 0.9500 . ?
C4 C5 1.375(10) . ?
C4 H4 0.9500 . ?
C5 C6 1.376(9) . ?
C5 H5 0.9500 . ?
C6 H6 0.9500 . ?
C7 C12 1.380(8) . ?
C7 C8 1.408(8) . ?
C8 C9 1.380(9) . ?
C8 H8 0.9500 . ?
C9 C10 1.400(10) . ?
C9 H9 0.9500 . ?
C10 C11 1.362(11) . ?
C10 H10 0.9500 . ?
C11 C12 1.381(9) . ?
C11 H11 0.9500 . ?
C12 H12 0.9500 . ?
C13 C14 1.388(9) . ?
C13 C18 1.392(9) . ?
C14 C15 1.394(11) . ?
C14 H14 0.9500 . ?
C15 C16 1.362(12) . ?
C15 H15 0.9500 . ?
C16 C17 1.370(11) . ?
C16 H16 0.9500 . ?
C17 C18 1.396(10) . ?
C17 H17 0.9500 . ?
C18 H18 0.9500 . ?
C19 C24 1.364(8) . ?
C19 C20 1.399(8) . ?
C20 C21 1.379(9) . ?
C20 H20 0.9500 . ?
C21 C22 1.376(10) . ?
C21 H21 0.9500 . ?
C22 C23 1.376(9) . ?
C22 H22 0.9500 . ?
C23 C24 1.392(9) . ?
C23 H23 0.9500 . ?
C24 H24 0.9500 . ?
C25 C26 1.378(9) . ?
C25 C30 1.396(9) . ?
C26 C27 1.393(9) . ?
C26 H26 0.9500 . ?
C27 C28 1.377(11) . ?
C27 H27 0.9500 . ?
C28 C29 1.368(11) . ?
C28 H28 0.9500 . ?
C29 C30 1.371(9) . ?
C29 H29 0.9500 . ?
C30 H30 0.9500 . ?

loop_
_geom_torsion_atom_site_label_1
_geom_torsion_atom_site_label_2
_geom_torsion_atom_site_label_3
_geom_torsion_atom_site_label_4
_geom_torsion
_geom_torsion_site_symmetry_1
_geom_torsion_site_symmetry_2
_geom_torsion_site_symmetry_3
_geom_torsion_site_symmetry_4
_geom_torsion_publ_flag
P1 Pt P1 C1 106.1(2) 2_655 . . . ?
P2 Pt P1 C1 39.6(4) . . . . ?
I Pt P1 C1 -83.0(2) . . . . ?
P1 Pt P1 C7 -130.9(2) 2_655 . . . ?
P2 Pt P1 C7 162.6(3) . . . . ?
I Pt P1 C7 40.0(2) . . . . ?
P1 Pt P1 Pt -12.05(7) 2_655 . . 2_655 ?
P2 Pt P1 Pt -78.6(3) . . . 2_655 ?
I Pt P1 Pt 158.83(5) . . . 2_655 ?
P1 Pt P2 C25 130.0(2) 2_655 . . . ?
P1 Pt P2 C25 -165.5(3) . . . . ?
I Pt P2 C25 -42.7(2) . . . . ?
P1 Pt P2 C13 7.0(2) 2_655 . . . ?
P1 Pt P2 C13 71.5(4) . . . . ?
I Pt P2 C13 -165.7(2) . . . . ?
P1 Pt P2 C19 -112.1(2) 2_655 . . . ?
P1 Pt P2 C19 -47.6(4) . . . . ?
I Pt P2 C19 75.2(2) . . . . ?
C7 P1 C1 C2 -51.1(5) . . . . ?
Pt P1 C1 C2 -173.7(4) 2_655 . . . ?
Pt P1 C1 C2 73.8(5) . . . . ?
C7 P1 C1 C6 131.5(5) . . . . ?
Pt P1 C1 C6 8.9(5) 2_655 . . . ?
Pt P1 C1 C6 -103.6(4) . . . . ?
C6 C1 C2 C3 -6.4(9) . . . . ?
P1 C1 C2 C3 176.2(5) . . . . ?
C1 C2 C3 C4 3.4(10) . . . . ?
C2 C3 C4 C5 1.3(10) . . . . ?
C3 C4 C5 C6 -2.7(10) . . . . ?
C4 C5 C6 C1 -0.4(10) . . . . ?
C2 C1 C6 C5 4.9(9) . . . . ?
P1 C1 C6 C5 -177.6(5) . . . . ?
C1 P1 C7 C12 12.3(6) . . . . ?
Pt P1 C7 C12 136.3(5) 2_655 . . . ?
Pt P1 C7 C12 -108.2(5) . . . . ?
C1 P1 C7 C8 -167.7(4) . . . . ?
Pt P1 C7 C8 -43.6(5) 2_655 . . . ?
Pt P1 C7 C8 71.8(5) . . . . ?
C12 C7 C8 C9 0.5(9) . . . . ?
P1 C7 C8 C9 -179.5(5) . . . . ?
C7 C8 C9 C10 1.0(10) . . . . ?
C8 C9 C10 C11 -1.7(10) . . . . ?
C9 C10 C11 C12 0.8(11) . . . . ?
C8 C7 C12 C11 -1.4(10) . . . . ?
P1 C7 C12 C11 178.6(5) . . . . ?
C10 C11 C12 C7 0.7(11) . . . . ?
C25 P2 C13 C14 -19.1(6) . . . . ?
C19 P2 C13 C14 -129.3(6) . . . . ?
Pt P2 C13 C14 107.4(5) . . . . ?
C25 P2 C13 C18 160.4(5) . . . . ?
C19 P2 C13 C18 50.2(5) . . . . ?
Pt P2 C13 C18 -73.1(5) . . . . ?
C18 C13 C14 C15 0.0(10) . . . . ?
P2 C13 C14 C15 179.5(6) . . . . ?
C13 C14 C15 C16 1.0(13) . . . . ?
C14 C15 C16 C17 -0.6(13) . . . . ?
C15 C16 C17 C18 -0.9(12) . . . . ?
C14 C13 C18 C17 -1.5(9) . . . . ?
P2 C13 C18 C17 179.0(5) . . . . ?
C16 C17 C18 C13 1.9(11) . . . . ?
C25 P2 C19 C24 104.1(6) . . . . ?
C13 P2 C19 C24 -147.2(5) . . . . ?
Pt P2 C19 C24 -17.3(6) . . . . ?
C25 P2 C19 C20 -76.9(6) . . . . ?
C13 P2 C19 C20 31.9(6) . . . . ?
Pt P2 C19 C20 161.8(5) . . . . ?
C24 C19 C20 C21 -0.3(10) . . . . ?
P2 C19 C20 C21 -179.4(5) . . . . ?
C19 C20 C21 C22 -0.7(11) . . . . ?
C20 C21 C22 C23 0.4(12) . . . . ?
C21 C22 C23 C24 1.0(12) . . . . ?
C20 C19 C24 C23 1.7(11) . . . . ?
P2 C19 C24 C23 -179.2(6) . . . . ?
C22 C23 C24 C19 -2.0(12) . . . . ?
C13 P2 C25 C26 -101.5(6) . . . . ?
C19 P2 C25 C26 5.7(6) . . . . ?
Pt P2 C25 C26 126.4(5) . . . . ?
C13 P2 C25 C30 82.4(5) . . . . ?
C19 P2 C25 C30 -170.4(5) . . . . ?
Pt P2 C25 C30 -49.7(5) . . . . ?
C30 C25 C26 C27 0.6(10) . . . . ?
P2 C25 C26 C27 -175.5(6) . . . . ?
C25 C26 C27 C28 -0.6(12) . . . . ?
C26 C27 C28 C29 -0.5(13) . . . . ?
C27 C28 C29 C30 1.5(12) . . . . ?
C28 C29 C30 C25 -1.5(10) . . . . ?
C26 C25 C30 C29 0.5(10) . . . . ?
P2 C25 C30 C29 176.8(5) . . . . ?
